data_4338409
loop_
_publ_author_name
'Ghisolfi, Alessio'
'Waldvogel, Audrey'
'Routaboul, Lucie'
'Braunstein, Pierre'

_publ_section_title
;
 Reversible switching of the coordination modes of a
 pyridine-functionalized quinonoid zwitterion; its di- and tetranuclear
 palladium complexes.
;
_journal_issue 11
_journal_name_full 'Inorganic chemistry'
_journal_page_first 5515
_journal_page_last 5526
_journal_paper_doi 10.1021/ic500194y
_journal_volume 53
_journal_year 2014
_chemical_formula_moiety 'C58 H60 N10 O4 Pd4, 2(C F3 O3 S)'
_chemical_formula_sum 'C60 H60 F6 N10 O10 Pd4 S2'
_chemical_formula_weight 1684.90
_chemical_name_systematic
;
 ?
;
_space_group_crystal_system tetragonal
_space_group_IT_number 142
_space_group_name_Hall '-I 4bd 2c'
_space_group_name_H-M_alt 'I 41/a c d :2'
_symmetry_space_group_name_Hall '-I 4bd 2c'
_symmetry_space_group_name_H-M 'I 41/a c d :2'
_atom_sites_solution_hydrogens geom
_atom_sites_solution_primary direct
_atom_sites_solution_secondary difmap
_audit_creation_method SHELXL-2013
_cell_angle_alpha 90
_cell_angle_beta 90
_cell_angle_gamma 90
_cell_formula_units_Z 16
_cell_length_a 31.4152(15)
_cell_length_b 31.4152(15)
_cell_length_c 29.3524(14)
_cell_measurement_reflns_used 9903
_cell_measurement_temperature 173(2)
_cell_measurement_theta_max 27.84
_cell_measurement_theta_min 2.44
_cell_volume 28968(2)
_computing_cell_refinement 'Bruker SAINT'
_computing_data_collection 'Bruker APEX2'
_computing_data_reduction 'Bruker SAINT'
_computing_molecular_graphics 'Bruker SHELXTL'
_computing_publication_material 'Bruker SHELXTL'
_computing_structure_refinement 'SHELXL-2013 (Sheldrick, 2013)'
_computing_structure_solution 'SHELXS-2013 (Sheldrick, 2013)'
_diffrn_ambient_temperature 173(2)
_diffrn_measured_fraction_theta_full 1.000
_diffrn_measured_fraction_theta_max 1.000
_diffrn_measurement_device_type 'Bruker APEX-II CCD'
_diffrn_measurement_method '\f and \w scans'
_diffrn_radiation_type MoK\a
_diffrn_radiation_wavelength 0.71073
_diffrn_reflns_av_R_equivalents 0.1250
_diffrn_reflns_av_unetI/netI 0.0532
_diffrn_reflns_Laue_measured_fraction_full 1.000
_diffrn_reflns_Laue_measured_fraction_max 1.000
_diffrn_reflns_limit_h_max 41
_diffrn_reflns_limit_h_min -41
_diffrn_reflns_limit_k_max 41
_diffrn_reflns_limit_k_min -40
_diffrn_reflns_limit_l_max 38
_diffrn_reflns_limit_l_min -23
_diffrn_reflns_number 171928
_diffrn_reflns_point_group_measured_fraction_full 1.000
_diffrn_reflns_point_group_measured_fraction_max 1.000
_diffrn_reflns_theta_full 25.242
_diffrn_reflns_theta_max 28.024
_diffrn_reflns_theta_min 1.607
_diffrn_source 'sealed tube'
_exptl_absorpt_coefficient_mu 1.108
_exptl_absorpt_correction_T_max 0.9570
_exptl_absorpt_correction_T_min 0.6656
_exptl_absorpt_correction_type multi-scan
_exptl_absorpt_process_details sadabs
_exptl_crystal_colour black
_exptl_crystal_density_diffrn 1.545
_exptl_crystal_density_method 'not measured'
_exptl_crystal_description needle
_exptl_crystal_F_000 13440
_exptl_crystal_size_max 0.400
_exptl_crystal_size_mid 0.060
_exptl_crystal_size_min 0.040
_platon_squeeze_details
;
The residual electron density was assigned to one molecule of the
acetone solvent [1122/32= 35 e per asymmetric unit; one molecule of 
C3H6O1 would give 32 e]. 
;
_refine_diff_density_max 1.487
_refine_diff_density_min -1.212
_refine_diff_density_rms 0.148
_refine_ls_extinction_method none
_refine_ls_goodness_of_fit_ref 1.089
_refine_ls_hydrogen_treatment constr
_refine_ls_matrix_type full
_refine_ls_number_parameters 387
_refine_ls_number_reflns 8777
_refine_ls_number_restraints 4
_refine_ls_restrained_S_all 1.090
_refine_ls_R_factor_all 0.1180
_refine_ls_R_factor_gt 0.0780
_refine_ls_shift/su_max 0.001
_refine_ls_shift/su_mean 0.000
_refine_ls_structure_factor_coef Fsqd
_refine_ls_weighting_details 'w=1/[\s^2^(Fo^2^)+(0.0999P)^2^+201.0863P] where P=(Fo^2^+2Fc^2^)/3'
_refine_ls_weighting_scheme calc
_refine_ls_wR_factor_gt 0.1802
_refine_ls_wR_factor_ref 0.2013
_reflns_Friedel_coverage 0.000
_reflns_number_gt 6284
_reflns_number_total 8777
_reflns_threshold_expression 'I > 2\s(I)'
_cod_data_source_file ic500194y_si_002.cif
_cod_data_source_block 5
_cod_depositor_comments 'Adding full bibliography for 4338406--4338410.cif.'
_cod_original_cell_volume 28968(3)
_cod_database_code 4338409
_shelx_space_group_comment
;
The symmetry employed for this shelxl refinement is uniquely defined
by the following loop, which should always be used as a source of
symmetry information in preference to the above space-group names.
They are only intended as comments.
;
_shelx_estimated_absorpt_t_min 0.666
_shelx_estimated_absorpt_t_max 0.957
_shelxl_version_number 2013-4

loop_
_space_group_symop_operation_xyz
'x, y, z'
'-y+1/4, x+3/4, z+1/4'
'y+1/4, -x+1/4, z+3/4'
'x, -y, -z+1/2'
'-x+1/2, y, -z'
'-x, -y+1/2, z'
'y+1/4, x+3/4, -z+3/4'
'-y+1/4, -x+1/4, -z+1/4'
'x+1/2, y+1/2, z+1/2'
'-y+3/4, x+5/4, z+3/4'
'y+3/4, -x+3/4, z+5/4'
'x+1/2, -y+1/2, -z+1'
'-x+1, y+1/2, -z+1/2'
'-x+1/2, -y+1, z+1/2'
'y+3/4, x+5/4, -z+5/4'
'-y+3/4, -x+3/4, -z+3/4'
'-x, -y, -z'
'y-1/4, -x-3/4, -z-1/4'
'-y-1/4, x-1/4, -z-3/4'
'-x, y, z-1/2'
'x-1/2, -y, z'
'x, y-1/2, -z'
'-y-1/4, -x-3/4, z-3/4'
'y-1/4, x-1/4, z-1/4'
'-x+1/2, -y+1/2, -z+1/2'
'y+1/4, -x-1/4, -z+1/4'
'-y+1/4, x+1/4, -z-1/4'
'-x+1/2, y+1/2, z'
'x, -y+1/2, z+1/2'
'x+1/2, y, -z+1/2'
'-y+1/4, -x-1/4, z-1/4'
'y+1/4, x+1/4, z+1/4'

loop_
_atom_site_label
_atom_site_type_symbol
_atom_site_fract_x
_atom_site_fract_y
_atom_site_fract_z
_atom_site_U_iso_or_equiv
_atom_site_adp_type
_atom_site_occupancy
_atom_site_site_symmetry_order
_atom_site_calc_flag
_atom_site_refinement_flags_posn
_atom_site_refinement_flags_adp
C1 C 0.6952(2) 0.4598(2) 0.1780(2) 0.0263(13) Uani 1 1 d . .
H1 H 0.6665 0.4689 0.1805 0.032 Uiso 1 1 calc R U
C2 C 0.7044(2) 0.4171(2) 0.1659(2) 0.0275(13) Uani 1 1 d . .
C3 C 0.7497(2) 0.4035(2) 0.1594(2) 0.0300(14) Uani 1 1 d . .
C4 C 0.7825(2) 0.4321(2) 0.1717(2) 0.0275(13) Uani 1 1 d . .
H4 H 0.8112 0.4225 0.1721 0.033 Uiso 1 1 calc R U
C5 C 0.7735(2) 0.4732(2) 0.1830(2) 0.0276(14) Uani 1 1 d . .
C6 C 0.7285(2) 0.4886(2) 0.18638(19) 0.0278(14) Uani 1 1 d . .
C7 C 0.6314(2) 0.3988(2) 0.1548(2) 0.0341(15) Uani 1 1 d . .
H7A H 0.6243 0.4183 0.1801 0.041 Uiso 1 1 calc R U
H7B H 0.6135 0.3731 0.1580 0.041 Uiso 1 1 calc R U
C8 C 0.6214(2) 0.4205(2) 0.1096(2) 0.0334(15) Uani 1 1 d . .
H8A H 0.5904 0.4259 0.1078 0.040 Uiso 1 1 calc R U
H8B H 0.6361 0.4483 0.1085 0.040 Uiso 1 1 calc R U
C9 C 0.6346(2) 0.3946(2) 0.0695(2) 0.0303(14) Uani 1 1 d . .
C10 C 0.6158(2) 0.3555(3) 0.0598(3) 0.0398(17) Uani 1 1 d . .
H10 H 0.5934 0.3451 0.0785 0.048 Uiso 1 1 calc R U
C11 C 0.6296(3) 0.3322(3) 0.0232(3) 0.0410(18) Uani 1 1 d . .
H11 H 0.6164 0.3058 0.0162 0.049 Uiso 1 1 calc R U
C12 C 0.6628(3) 0.3469(2) -0.0033(3) 0.0411(17) Uani 1 1 d . .
H12 H 0.6733 0.3306 -0.0282 0.049 Uiso 1 1 calc R U
C13 C 0.6802(2) 0.3859(2) 0.0073(2) 0.0368(16) Uani 1 1 d . .
H13 H 0.7031 0.3961 -0.0108 0.044 Uiso 1 1 calc R U
C14 C 0.6844(2) 0.5510(2) 0.1978(2) 0.0346(16) Uani 1 1 d . .
H14A H 0.6741 0.5531 0.2297 0.042 Uiso 1 1 calc R U
H14B H 0.6632 0.5345 0.1801 0.042 Uiso 1 1 calc R U
C15 C 0.6889(2) 0.5952(2) 0.1777(2) 0.0360(16) Uani 1 1 d . .
H15A H 0.7035 0.5928 0.1479 0.043 Uiso 1 1 calc R U
H15B H 0.6600 0.6067 0.1719 0.043 Uiso 1 1 calc R U
C16 C 0.7127(2) 0.6264(2) 0.2064(2) 0.0337(15) Uani 1 1 d . .
C17 C 0.6942(3) 0.6650(3) 0.2190(3) 0.0424(18) Uani 1 1 d . .
H17 H 0.6662 0.6718 0.2091 0.051 Uiso 1 1 calc R U
C18 C 0.7161(3) 0.6929(3) 0.2456(3) 0.049(2) Uani 1 1 d . .
H18 H 0.7034 0.7187 0.2553 0.059 Uiso 1 1 calc R U
C19 C 0.7567(3) 0.6831(2) 0.2581(2) 0.0396(18) Uani 1 1 d . .
H19 H 0.7732 0.7029 0.2750 0.047 Uiso 1 1 calc R U
C20 C 0.7738(2) 0.6442(2) 0.2460(2) 0.0360(16) Uani 1 1 d . .
H20 H 0.8016 0.6371 0.2564 0.043 Uiso 1 1 calc R U
C30 C 0.6488(3) 0.2935(2) 0.1471(3) 0.0410(18) Uani 1 1 d . .
C31 C 0.6471(3) 0.2597(2) 0.1165(3) 0.050(2) Uani 1 1 d . .
C32 C 0.6109(3) 0.2335(3) 0.1150(4) 0.066(3) Uani 1 1 d . .
H32 H 0.6087 0.2123 0.0921 0.080 Uiso 1 1 calc R U
C33 C 0.5793(3) 0.2380(3) 0.1455(5) 0.072(3) Uani 1 1 d . .
H33 H 0.5554 0.2196 0.1447 0.087 Uiso 1 1 calc R U
C34 C 0.5821(3) 0.2700(3) 0.1785(4) 0.062(3) Uani 1 1 d . .
H34 H 0.5601 0.2732 0.2004 0.074 Uiso 1 1 calc R U
C35 C 0.6173(3) 0.2972(3) 0.1793(3) 0.048(2) Uani 1 1 d . .
H35 H 0.6195 0.3185 0.2023 0.058 Uiso 1 1 calc R U
C36 C 0.6850(3) 0.2549(3) 0.0856(3) 0.056(2) Uani 1 1 d . .
H36A H 0.6801 0.2701 0.0565 0.067 Uiso 1 1 calc R U
H36B H 0.6902 0.2245 0.0789 0.067 Uiso 1 1 calc R U
C37 C 0.7563(4) 0.2837(3) 0.0770(3) 0.063(3) Uani 1 1 d . .
H37A H 0.7813 0.2952 0.0927 0.094 Uiso 1 1 calc R U
H37B H 0.7456 0.3048 0.0552 0.094 Uiso 1 1 calc R U
H37C H 0.7642 0.2577 0.0607 0.094 Uiso 1 1 calc R U
C38 C 0.7397(3) 0.2425(3) 0.1440(3) 0.062(3) Uani 1 1 d . .
H38A H 0.7462 0.2157 0.1284 0.093 Uiso 1 1 calc R U
H38B H 0.7183 0.2375 0.1677 0.093 Uiso 1 1 calc R U
H38C H 0.7657 0.2537 0.1581 0.093 Uiso 1 1 calc R U
C39 C 0.6267(5) 0.2072(6) 0.9140(5) 0.1328(17) Uani 1 1 d D .
N1 N 0.67607(18) 0.38676(18) 0.15798(18) 0.0288(12) Uani 1 1 d . .
N2 N 0.83972(17) 0.58362(17) 0.20793(17) 0.0260(11) Uani 1 1 d . .
N3 N 0.72519(18) 0.52934(18) 0.19684(18) 0.0280(12) Uani 1 1 d . .
N4 N 0.75253(19) 0.61604(18) 0.22005(17) 0.0290(12) Uani 1 1 d . .
N6 N 0.7230(2) 0.2740(2) 0.1104(2) 0.0449(16) Uani 1 1 d . .
O1 O 0.75680(16) 0.36694(15) 0.14275(17) 0.0362(11) Uani 1 1 d . .
O2 O 0.80326(14) 0.50125(15) 0.19116(15) 0.0282(10) Uani 1 1 d . .
O3 O 0.6233(7) 0.1531(6) 0.9807(6) 0.241(6) Uani 1 1 d . .
O4 O 0.6816(8) 0.2033(7) 0.9842(6) 0.241(6) Uani 1 1 d . .
O5 O 0.6027(7) 0.2221(6) 1.0008(6) 0.241(6) Uani 1 1 d . .
F1 F 0.5855(5) 0.2107(7) 0.9155(6) 0.254(5) Uani 1 1 d D .
F2 F 0.6604(5) 0.1871(6) 0.8994(6) 0.254(5) Uani 1 1 d D .
F3 F 0.6416(4) 0.2462(6) 0.9292(6) 0.254(5) Uani 1 1 d D .
S1 S 0.64373(18) 0.19440(18) 0.9733(2) 0.1328(17) Uani 1 1 d D .
Pd1 Pd 0.77991(2) 0.55927(2) 0.20352(2) 0.02600(15) Uani 1 1 d . .
Pd2 Pd 0.70005(2) 0.32921(2) 0.14037(2) 0.03460(17) Uani 1 1 d . .

loop_
_atom_site_aniso_label
_atom_site_aniso_U_11
_atom_site_aniso_U_22
_atom_site_aniso_U_33
_atom_site_aniso_U_23
_atom_site_aniso_U_13
_atom_site_aniso_U_12
C1 0.029(3) 0.027(3) 0.023(3) -0.005(2) -0.002(3) -0.006(3)
C2 0.035(4) 0.026(3) 0.022(3) -0.003(2) -0.001(3) -0.001(3)
C3 0.038(4) 0.030(4) 0.022(3) 0.002(3) -0.002(3) 0.000(3)
C4 0.024(3) 0.030(3) 0.028(3) -0.002(3) 0.004(3) 0.001(3)
C5 0.033(4) 0.030(3) 0.020(3) 0.000(2) -0.003(3) -0.006(3)
C6 0.041(4) 0.029(3) 0.013(3) -0.003(2) -0.002(2) -0.001(3)
C7 0.035(4) 0.038(4) 0.029(3) -0.003(3) 0.000(3) -0.002(3)
C8 0.036(4) 0.031(4) 0.033(3) -0.002(3) 0.002(3) -0.003(3)
C9 0.021(3) 0.034(4) 0.035(3) 0.002(3) -0.009(3) -0.001(3)
C10 0.036(4) 0.046(5) 0.038(4) -0.004(3) 0.002(3) -0.010(3)
C11 0.047(5) 0.039(4) 0.036(4) -0.007(3) -0.011(3) -0.006(4)
C12 0.047(5) 0.039(4) 0.038(4) -0.006(3) -0.001(3) 0.002(3)
C13 0.040(4) 0.042(4) 0.028(3) 0.000(3) 0.002(3) 0.000(3)
C14 0.037(4) 0.032(4) 0.035(4) -0.005(3) 0.000(3) 0.000(3)
C15 0.034(4) 0.043(4) 0.031(3) -0.004(3) 0.000(3) 0.002(3)
C16 0.039(4) 0.033(4) 0.029(3) 0.001(3) 0.004(3) -0.001(3)
C17 0.042(4) 0.039(4) 0.047(4) 0.004(3) 0.003(4) 0.012(3)
C18 0.072(6) 0.030(4) 0.045(4) 0.000(3) 0.015(4) 0.005(4)
C19 0.054(5) 0.030(4) 0.035(4) -0.007(3) 0.004(3) -0.006(3)
C20 0.041(4) 0.037(4) 0.030(3) -0.005(3) 0.006(3) 0.001(3)
C30 0.048(5) 0.028(4) 0.047(4) 0.003(3) -0.015(4) -0.011(3)
C31 0.067(6) 0.023(4) 0.060(5) -0.001(3) -0.030(5) 0.002(4)
C32 0.059(6) 0.029(4) 0.111(9) -0.007(5) -0.054(6) 0.001(4)
C33 0.045(6) 0.038(5) 0.135(11) 0.021(6) -0.031(7) -0.006(4)
C34 0.048(5) 0.043(5) 0.094(8) 0.020(5) -0.025(5) -0.007(4)
C35 0.045(5) 0.042(5) 0.057(5) 0.011(4) -0.007(4) -0.007(4)
C36 0.079(7) 0.034(4) 0.053(5) -0.011(4) -0.027(5) 0.003(4)
C37 0.082(7) 0.044(5) 0.062(6) -0.013(4) 0.010(5) 0.008(5)
C38 0.078(7) 0.035(5) 0.073(6) -0.005(4) -0.044(5) 0.003(4)
C39 0.120(4) 0.123(4) 0.156(4) -0.009(3) -0.031(3) -0.028(3)
N1 0.033(3) 0.028(3) 0.026(3) 0.000(2) 0.000(2) -0.004(2)
N2 0.026(3) 0.026(3) 0.026(3) -0.002(2) 0.000(2) -0.002(2)
N3 0.030(3) 0.028(3) 0.027(3) -0.004(2) 0.004(2) -0.003(2)
N4 0.034(3) 0.029(3) 0.023(3) -0.002(2) 0.006(2) 0.000(2)
N6 0.052(4) 0.034(3) 0.048(4) -0.003(3) -0.007(3) -0.002(3)
O1 0.038(3) 0.030(3) 0.040(3) -0.007(2) -0.003(2) 0.001(2)
O2 0.026(2) 0.030(2) 0.029(2) -0.0056(19) -0.0008(18) -0.0016(19)
O3 0.332(15) 0.240(11) 0.150(8) -0.051(8) 0.083(9) -0.080(11)
O4 0.332(15) 0.240(11) 0.150(8) -0.051(8) 0.083(9) -0.080(11)
O5 0.332(15) 0.240(11) 0.150(8) -0.051(8) 0.083(9) -0.080(11)
F1 0.142(7) 0.343(14) 0.278(11) -0.052(10) -0.015(7) -0.038(8)
F2 0.142(7) 0.343(14) 0.278(11) -0.052(10) -0.015(7) -0.038(8)
F3 0.142(7) 0.343(14) 0.278(11) -0.052(10) -0.015(7) -0.038(8)
S1 0.120(4) 0.123(4) 0.156(4) -0.009(3) -0.031(3) -0.028(3)
Pd1 0.0294(3) 0.0253(3) 0.0233(2) -0.00322(19) -0.00107(19) -0.0017(2)
Pd2 0.0433(3) 0.0253(3) 0.0352(3) -0.0032(2) -0.0047(2) -0.0030(2)

loop_
_atom_type_symbol
_atom_type_description
_atom_type_scat_dispersion_real
_atom_type_scat_dispersion_imag
_atom_type_scat_source
C C 0.0033 0.0016 'International Tables Vol C Tables 4.2.6.8 and 6.1.1.4'
H H 0.0000 0.0000 'International Tables Vol C Tables 4.2.6.8 and 6.1.1.4'
N N 0.0061 0.0033 'International Tables Vol C Tables 4.2.6.8 and 6.1.1.4'
O O 0.0106 0.0060 'International Tables Vol C Tables 4.2.6.8 and 6.1.1.4'
F F 0.0171 0.0103 'International Tables Vol C Tables 4.2.6.8 and 6.1.1.4'
S S 0.1246 0.1234 'International Tables Vol C Tables 4.2.6.8 and 6.1.1.4'
Pd Pd -0.9988 1.0072 'International Tables Vol C Tables 4.2.6.8 and 6.1.1.4'

loop_
_geom_angle_atom_site_label_1
_geom_angle_atom_site_label_2
_geom_angle_atom_site_label_3
_geom_angle
_geom_angle_site_symmetry_1
_geom_angle_site_symmetry_3
C6 C1 C2 120.1(6) . .
C6 C1 H1 119.9 . .
C2 C1 H1 119.9 . .
N1 C2 C1 125.9(6) . .
N1 C2 C3 114.4(6) . .
C1 C2 C3 119.7(6) . .
O1 C3 C4 123.1(7) . .
O1 C3 C2 118.2(6) . .
C4 C3 C2 118.7(6) . .
C5 C4 C3 120.9(6) . .
C5 C4 H4 119.5 . .
C3 C4 H4 119.5 . .
O2 C5 C4 122.5(6) . .
O2 C5 C6 116.4(6) . .
C4 C5 C6 121.1(6) . .
N3 C6 C1 127.4(7) . .
N3 C6 C5 113.7(6) . .
C1 C6 C5 118.9(6) . .
N1 C7 C8 111.9(6) . .
N1 C7 H7A 109.2 . .
C8 C7 H7A 109.2 . .
N1 C7 H7B 109.2 . .
C8 C7 H7B 109.2 . .
H7A C7 H7B 107.9 . .
C9 C8 C7 112.7(6) . .
C9 C8 H8A 109.0 . .
C7 C8 H8A 109.0 . .
C9 C8 H8B 109.0 . .
C7 C8 H8B 109.0 . .
H8A C8 H8B 107.8 . .
N2 C9 C10 120.3(6) 8_665 .
N2 C9 C8 118.1(6) 8_665 .
C10 C9 C8 121.5(6) . .
C11 C10 C9 119.8(7) . .
C11 C10 H10 120.1 . .
C9 C10 H10 120.1 . .
C10 C11 C12 120.1(7) . .
C10 C11 H11 120.0 . .
C12 C11 H11 120.0 . .
C13 C12 C11 118.0(7) . .
C13 C12 H12 121.0 . .
C11 C12 H12 121.0 . .
N2 C13 C12 123.3(7) 8_665 .
N2 C13 H13 118.3 8_665 .
C12 C13 H13 118.3 . .
N3 C14 C15 109.9(6) . .
N3 C14 H14A 109.7 . .
C15 C14 H14A 109.7 . .
N3 C14 H14B 109.7 . .
C15 C14 H14B 109.7 . .
H14A C14 H14B 108.2 . .
C16 C15 C14 115.2(6) . .
C16 C15 H15A 108.5 . .
C14 C15 H15A 108.5 . .
C16 C15 H15B 108.5 . .
C14 C15 H15B 108.5 . .
H15A C15 H15B 107.5 . .
N4 C16 C17 121.2(7) . .
N4 C16 C15 118.2(6) . .
C17 C16 C15 120.7(7) . .
C18 C17 C16 120.0(8) . .
C18 C17 H17 120.0 . .
C16 C17 H17 120.0 . .
C19 C18 C17 118.9(8) . .
C19 C18 H18 120.5 . .
C17 C18 H18 120.5 . .
C18 C19 C20 119.6(7) . .
C18 C19 H19 120.2 . .
C20 C19 H19 120.2 . .
N4 C20 C19 122.3(7) . .
N4 C20 H20 118.9 . .
C19 C20 H20 118.9 . .
C35 C30 C31 118.9(8) . .
C35 C30 Pd2 127.4(6) . .
C31 C30 Pd2 113.6(7) . .
C30 C31 C32 119.8(10) . .
C30 C31 C36 115.8(8) . .
C32 C31 C36 124.4(8) . .
C33 C32 C31 121.1(10) . .
C33 C32 H32 119.4 . .
C31 C32 H32 119.4 . .
C32 C33 C34 119.3(9) . .
C32 C33 H33 120.3 . .
C34 C33 H33 120.3 . .
C33 C34 C35 120.1(11) . .
C33 C34 H34 120.0 . .
C35 C34 H34 120.0 . .
C30 C35 C34 120.3(9) . .
C30 C35 H35 119.8 . .
C34 C35 H35 119.8 . .
C31 C36 N6 107.1(7) . .
C31 C36 H36A 110.3 . .
N6 C36 H36A 110.3 . .
C31 C36 H36B 110.3 . .
N6 C36 H36B 110.3 . .
H36A C36 H36B 108.5 . .
N6 C37 H37A 109.5 . .
N6 C37 H37B 109.5 . .
H37A C37 H37B 109.5 . .
N6 C37 H37C 109.5 . .
H37A C37 H37C 109.5 . .
H37B C37 H37C 109.5 . .
N6 C38 H38A 109.5 . .
N6 C38 H38B 109.5 . .
H38A C38 H38B 109.5 . .
N6 C38 H38C 109.5 . .
H38A C38 H38C 109.5 . .
H38B C38 H38C 109.5 . .
F1 C39 F2 149.3(19) . .
F1 C39 F3 104.4(16) . .
F2 C39 F3 105.1(16) . .
F1 C39 S1 105.8(14) . .
F2 C39 S1 88.4(12) . .
F3 C39 S1 78.1(11) . .
C2 N1 C7 118.2(6) . .
C2 N1 Pd2 115.8(5) . .
C7 N1 Pd2 125.0(4) . .
C13 N2 C9 118.3(6) 8_665 8_665
C13 N2 Pd1 116.9(5) 8_665 .
C9 N2 Pd1 124.5(4) 8_665 .
C6 N3 C14 121.9(6) . .
C6 N3 Pd1 114.7(5) . .
C14 N3 Pd1 123.0(4) . .
C20 N4 C16 117.9(6) . .
C20 N4 Pd1 120.0(5) . .
C16 N4 Pd1 122.0(5) . .
C37 N6 C38 109.2(8) . .
C37 N6 C36 108.8(7) . .
C38 N6 C36 109.3(6) . .
C37 N6 Pd2 111.0(5) . .
C38 N6 Pd2 113.3(5) . .
C36 N6 Pd2 105.1(5) . .
C3 O1 Pd2 111.6(5) . .
C5 O2 Pd1 112.7(4) . .
C39 F3 S1 61.2(10) . .
O4 S1 O3 124.9(15) . .
O4 S1 O5 117.7(12) . .
O3 S1 O5 92.9(10) . .
O4 S1 C39 117.3(11) . .
O3 S1 C39 101.7(10) . .
O5 S1 C39 96.4(9) . .
O4 S1 F3 90.8(11) . .
O3 S1 F3 140.4(10) . .
O5 S1 F3 82.8(8) . .
N3 Pd1 O2 82.3(2) . .
N3 Pd1 N2 173.2(2) . .
O2 Pd1 N2 90.9(2) . .
N3 Pd1 N4 94.2(2) . .
O2 Pd1 N4 175.0(2) . .
N2 Pd1 N4 92.6(2) . .
C30 Pd2 N1 100.3(3) . .
C30 Pd2 N6 81.4(3) . .
N1 Pd2 N6 169.7(2) . .
C30 Pd2 O1 172.2(3) . .
N1 Pd2 O1 78.9(2) . .
N6 Pd2 O1 100.8(2) . .

loop_
_geom_bond_atom_site_label_1
_geom_bond_atom_site_label_2
_geom_bond_distance
_geom_bond_site_symmetry_2
C1 C6 1.403(9) .
C1 C2 1.418(9) .
C1 H1 0.9500 .
C2 N1 1.325(8) .
C2 C3 1.497(10) .
C3 O1 1.268(8) .
C3 C4 1.412(9) .
C4 C5 1.363(9) .
C4 H4 0.9500 .
C5 O2 1.307(8) .
C5 C6 1.499(10) .
C6 N3 1.322(8) .
C7 N1 1.455(9) .
C7 C8 1.523(9) .
C7 H7A 0.9900 .
C7 H7B 0.9900 .
C8 C9 1.490(9) .
C8 H8A 0.9900 .
C8 H8B 0.9900 .
C9 N2 1.373(9) 8_665
C9 C10 1.393(10) .
C10 C11 1.371(11) .
C10 H10 0.9500 .
C11 C12 1.381(11) .
C11 H11 0.9500 .
C12 C13 1.377(11) .
C12 H12 0.9500 .
C13 N2 1.348(9) 8_665
C13 H13 0.9500 .
C14 N3 1.451(9) .
C14 C15 1.517(10) .
C14 H14A 0.9900 .
C14 H14B 0.9900 .
C15 C16 1.494(10) .
C15 H15A 0.9900 .
C15 H15B 0.9900 .
C16 N4 1.354(9) .
C16 C17 1.393(10) .
C17 C18 1.362(12) .
C17 H17 0.9500 .
C18 C19 1.361(12) .
C18 H18 0.9500 .
C19 C20 1.380(10) .
C19 H19 0.9500 .
C20 N4 1.346(9) .
C20 H20 0.9500 .
C30 C35 1.373(12) .
C30 C31 1.392(11) .
C30 Pd2 1.972(8) .
C31 C32 1.404(13) .
C31 C36 1.504(14) .
C32 C33 1.344(16) .
C32 H32 0.9500 .
C33 C34 1.398(15) .
C33 H33 0.9500 .
C34 C35 1.399(12) .
C34 H34 0.9500 .
C35 H35 0.9500 .
C36 N6 1.519(11) .
C36 H36A 0.9900 .
C36 H36B 0.9900 .
C37 N6 1.464(12) .
C37 H37A 0.9800 .
C37 H37B 0.9800 .
C37 H37C 0.9800 .
C38 N6 1.494(10) .
C38 H38A 0.9800 .
C38 H38B 0.9800 .
C38 H38C 0.9800 .
C39 F1 1.300(15) .
C39 F2 1.304(15) .
C39 F3 1.386(15) .
C39 S1 1.864(15) .
N1 Pd2 2.026(6) .
N2 C13 1.348(9) 8_665
N2 C9 1.373(9) 8_665
N2 Pd1 2.033(5) .
N3 Pd1 1.969(5) .
N4 Pd1 2.039(6) .
N6 Pd2 2.074(7) .
O1 Pd2 2.142(5) .
O2 Pd1 1.998(5) .
O3 S1 1.463(18) .
O4 S1 1.26(2) .
O5 S1 1.75(2) .
F3 S1 2.08(2) .

loop_
_geom_torsion_atom_site_label_1
_geom_torsion_atom_site_label_2
_geom_torsion_atom_site_label_3
_geom_torsion_atom_site_label_4
_geom_torsion
_geom_torsion_site_symmetry_1
_geom_torsion_site_symmetry_4
C6 C1 C2 N1 178.6(6) . .
C6 C1 C2 C3 -3.5(9) . .
N1 C2 C3 O1 7.3(8) . .
C1 C2 C3 O1 -170.8(6) . .
N1 C2 C3 C4 -173.3(6) . .
C1 C2 C3 C4 8.6(9) . .
O1 C3 C4 C5 170.1(6) . .
C2 C3 C4 C5 -9.3(9) . .
C3 C4 C5 O2 -174.7(6) . .
C3 C4 C5 C6 4.9(10) . .
C2 C1 C6 N3 178.2(6) . .
C2 C1 C6 C5 -0.9(9) . .
O2 C5 C6 N3 0.8(8) . .
C4 C5 C6 N3 -178.9(6) . .
O2 C5 C6 C1 -179.9(5) . .
C4 C5 C6 C1 0.4(9) . .
N1 C7 C8 C9 54.0(8) . .
C7 C8 C9 N2 -114.5(7) . 8_665
C7 C8 C9 C10 65.1(9) . .
N2 C9 C10 C11 1.3(11) 8_665 .
C8 C9 C10 C11 -178.3(7) . .
C9 C10 C11 C12 1.4(12) . .
C10 C11 C12 C13 -2.0(12) . .
C11 C12 C13 N2 -0.2(12) . 8_665
N3 C14 C15 C16 -71.6(8) . .
C14 C15 C16 N4 55.5(9) . .
C14 C15 C16 C17 -124.1(8) . .
N4 C16 C17 C18 -0.3(11) . .
C15 C16 C17 C18 179.4(7) . .
C16 C17 C18 C19 2.4(12) . .
C17 C18 C19 C20 -4.0(12) . .
C18 C19 C20 N4 3.6(11) . .
C35 C30 C31 C32 8.2(12) . .
Pd2 C30 C31 C32 -175.1(6) . .
C35 C30 C31 C36 -173.6(7) . .
Pd2 C30 C31 C36 3.0(9) . .
C30 C31 C32 C33 -6.2(13) . .
C36 C31 C32 C33 175.9(9) . .
C31 C32 C33 C34 1.7(14) . .
C32 C33 C34 C35 0.5(14) . .
C31 C30 C35 C34 -6.0(12) . .
Pd2 C30 C35 C34 177.8(6) . .
C33 C34 C35 C30 1.7(13) . .
C30 C31 C36 N6 26.9(10) . .
C32 C31 C36 N6 -155.1(8) . .
C1 C2 N1 C7 9.6(9) . .
C3 C2 N1 C7 -168.4(5) . .
C1 C2 N1 Pd2 179.1(5) . .
C3 C2 N1 Pd2 1.1(7) . .
C8 C7 N1 C2 75.4(8) . .
C8 C7 N1 Pd2 -93.0(6) . .
C1 C6 N3 C14 -4.6(10) . .
C5 C6 N3 C14 174.6(6) . .
C1 C6 N3 Pd1 -177.6(5) . .
C5 C6 N3 Pd1 1.5(7) . .
C15 C14 N3 C6 -139.9(6) . .
C15 C14 N3 Pd1 32.5(7) . .
C19 C20 N4 C16 -1.4(10) . .
C19 C20 N4 Pd1 179.9(5) . .
C17 C16 N4 C20 -0.2(10) . .
C15 C16 N4 C20 -179.9(6) . .
C17 C16 N4 Pd1 178.4(5) . .
C15 C16 N4 Pd1 -1.2(8) . .
C31 C36 N6 C37 -160.4(7) . .
C31 C36 N6 C38 80.3(9) . .
C31 C36 N6 Pd2 -41.5(7) . .
C4 C3 O1 Pd2 169.4(5) . .
C2 C3 O1 Pd2 -11.3(7) . .
C4 C5 O2 Pd1 177.0(5) . .
C6 C5 O2 Pd1 -2.7(7) . .
F1 C39 F3 S1 103.5(15) . .
F2 C39 F3 S1 -85.0(13) . .
F1 C39 S1 O4 -156.7(17) . .
F2 C39 S1 O4 50.9(17) . .
F3 C39 S1 O4 -54.8(16) . .
F1 C39 S1 O3 63.4(17) . .
F2 C39 S1 O3 -89.0(15) . .
F3 C39 S1 O3 165.3(12) . .
F1 C39 S1 O5 -30.9(16) . .
F2 C39 S1 O5 176.7(13) . .
F3 C39 S1 O5 71.0(11) . .
F1 C39 S1 F3 -101.8(17) . .
F2 C39 S1 F3 105.8(16) . .

loop_
_platon_squeeze_void_nr
_platon_squeeze_void_average_x
_platon_squeeze_void_average_y
_platon_squeeze_void_average_z
_platon_squeeze_void_volume
_platon_squeeze_void_count_electrons
1 0.000 0.250 0.125 619.3 107.0
2 0.000 0.250 0.625 619.4 108.3
3 0.000 0.750 0.375 619.4 108.7
4 0.000 0.750 0.875 619.2 106.0
5 0.095 0.000 0.750 41.9 17.2
6 0.095 0.500 0.250 41.9 16.0
7 0.250 0.155 0.500 41.9 16.3
8 0.250 0.345 1.000 41.9 16.0
9 0.250 0.655 0.500 41.9 16.3
10 0.250 0.845 0.000 41.9 16.3
11 0.500 0.250 0.875 619.4 108.7
12 0.500 0.250 0.375 619.1 106.0
13 0.500 0.750 0.125 619.4 108.3
14 0.500 0.750 0.625 619.4 107.0
15 0.405 0.000 0.250 41.9 17.0
16 0.405 0.500 0.750 41.9 16.0
17 0.595 0.000 0.750 41.9 16.0
18 0.594 0.500 0.250 41.9 17.2
19 0.750 0.155 0.000 41.9 16.3
20 0.750 0.345 0.500 41.9 16.3
21 0.750 0.655 1.000 41.9 16.3
22 0.750 0.845 0.500 41.9 16.0
23 0.905 0.000 0.250 41.9 16.0
24 0.905 0.500 0.750 41.9 17.0
